data_7020919
loop_
_publ_author_name
'\<St\<epni\<cka, Petr'
'C\'isa\<rov\'a, Ivana'

_publ_section_title
;
 Selective borane reduction of phosphinoferrocene carbaldehydes to
 phosphinoalcohol--borane adducts. The coordination behaviour of
 1-(diphenylphosphino)- 1&#x2032;-(methoxymethyl)ferrocene, a new
 ferrocene O,P-hybrid donor prepared from such an adduct
;
_journal_issue 10
_journal_name_full 'Dalton Transactions'
_journal_page_first 3373
_journal_paper_doi 10.1039/c2dt32511j
_journal_volume 42
_journal_year 2013
_chemical_absolute_configuration rmad
_chemical_formula_moiety 'C23 H24 B Fe O P'
_chemical_formula_sum 'C23 H24 B Fe O P'
_chemical_formula_weight 414.05
_chemical_name_systematic
;
[(Sp)-2-(diphenylphosphino)ferrocenyl]methanol--borane (1/1)
;
_space_group_IT_number 19
_symmetry_cell_setting orthorhombic
_symmetry_space_group_name_Hall 'P 2ac 2ab'
_symmetry_space_group_name_H-M 'P 21 21 21'
_atom_sites_solution_hydrogens mixed
_atom_sites_solution_primary direct
_atom_sites_solution_secondary difmap
_audit_creation_method SHELXL-97
_cell_angle_alpha 90.00
_cell_angle_beta 90.00
_cell_angle_gamma 90.00
_cell_formula_units_Z 4
_cell_length_a 8.7423(2)
_cell_length_b 9.3366(3)
_cell_length_c 24.9336(8)
_cell_measurement_reflns_used 2333
_cell_measurement_temperature 150(2)
_cell_measurement_theta_max 26.02
_cell_measurement_theta_min 1.00
_cell_volume 2035.16(10)
_computing_cell_refinement 'HKL Scalepack (Otwinowski & Minor, 1997)'
_computing_data_collection 'Collect (Nonius BV, 1997-2000)'
_computing_data_reduction 'HKL Denzo and Scalepack (Otwinowski & Minor, 1997)'
_computing_molecular_graphics 'PLATON (Spek, 2007)'
_computing_publication_material 'PLATON (Spek, 2007)'
_computing_structure_refinement 'SHELXL-97 (Sheldrick, 1997)'
_computing_structure_solution 'SIR97 (Altomare et al., 1994)'
_diffrn_ambient_temperature 150(2)
_diffrn_detector_area_resol_mean 9.091
_diffrn_measured_fraction_theta_full 0.997
_diffrn_measured_fraction_theta_max 0.997
_diffrn_measurement_device_type KappaCCD
_diffrn_measurement_method '\w and \p scans to fill the Ewald sphere'
_diffrn_radiation_monochromator 'horizontally mounted graphite crystal'
_diffrn_radiation_source 'fine-focus sealed tube'
_diffrn_radiation_type MoK\a
_diffrn_radiation_wavelength 0.71073
_diffrn_reflns_av_R_equivalents 0.026
_diffrn_reflns_av_sigmaI/netI 0.0363
_diffrn_reflns_limit_h_max 10
_diffrn_reflns_limit_h_min -10
_diffrn_reflns_limit_k_max 11
_diffrn_reflns_limit_k_min -11
_diffrn_reflns_limit_l_max 30
_diffrn_reflns_limit_l_min -30
_diffrn_reflns_number 19003
_diffrn_reflns_theta_full 26.01
_diffrn_reflns_theta_max 26.01
_diffrn_reflns_theta_min 2.47
_diffrn_standards_number 0
_exptl_absorpt_coefficient_mu 0.829
_exptl_absorpt_correction_type none
_exptl_crystal_colour orange
_exptl_crystal_density_diffrn 1.351
_exptl_crystal_density_method 'not measured'
_exptl_crystal_description bar
_exptl_crystal_F_000 864
_exptl_crystal_size_max 0.23
_exptl_crystal_size_mid 0.05
_exptl_crystal_size_min 0.03
_refine_diff_density_max 0.401
_refine_diff_density_min -0.200
_refine_diff_density_rms 0.047
_refine_ls_abs_structure_details 'Flack H D (1983), Acta Cryst. A39, 876-881'
_refine_ls_abs_structure_Flack -0.008(16)
_refine_ls_extinction_method none
_refine_ls_goodness_of_fit_ref 1.047
_refine_ls_hydrogen_treatment constr
_refine_ls_matrix_type full
_refine_ls_number_parameters 244
_refine_ls_number_reflns 4010
_refine_ls_number_restraints 0
_refine_ls_restrained_S_all 1.047
_refine_ls_R_factor_all 0.0429
_refine_ls_R_factor_gt 0.0344
_refine_ls_shift/su_max 0.001
_refine_ls_shift/su_mean 0.000
_refine_ls_structure_factor_coef Fsqd
_refine_ls_weighting_details 'calc w=1/[\s^2^(Fo^2^)+(0.0267P)^2^+1.0791P] where P=(Fo^2^+2Fc^2^)/3'
_refine_ls_weighting_scheme calc
_refine_ls_wR_factor_gt 0.0692
_refine_ls_wR_factor_ref 0.0729
_reflns_number_gt 3619
_reflns_number_total 4010
_reflns_threshold_expression >2sigma(I)
_cod_data_source_file c2dt32511j.txt
_cod_data_source_block ps256
_cod_depositor_comments
;
The following automatic conversions were performed:

'_atom_sites_solution_hydrogens' value 'geom + difmap' was changed to
'mixed'.

Automatic conversion script
Id: cif_fix_values 6452 2018-10-05 10:23:21Z andrius 
;
_cod_database_code 7020919

loop_
_symmetry_equiv_pos_as_xyz
'x, y, z'
'-x+1/2, -y, z+1/2'
'x+1/2, -y+1/2, -z'
'-x, y+1/2, -z+1/2'

loop_
_atom_site_label
_atom_site_type_symbol
_atom_site_fract_x
_atom_site_fract_y
_atom_site_fract_z
_atom_site_U_iso_or_equiv
_atom_site_adp_type
_atom_site_occupancy
_atom_site_symmetry_multiplicity
_atom_site_calc_flag
_atom_site_refinement_flags
Fe Fe 0.96161(4) 0.63010(4) 0.904768(15) 0.02688(10) Uani 1 1 d .
P P 0.86795(8) 0.27344(7) 0.87398(3) 0.02445(16) Uani 1 1 d .
O O 0.4963(2) 0.4586(2) 0.89328(8) 0.0426(5) Uani 1 1 d .
H91 H 0.5051 0.3635 0.9051 0.051 Uiso 1 1 d R
B B 0.7742(4) 0.1937(4) 0.93739(13) 0.0342(8) Uani 1 1 d .
H1B H 0.7936 0.0811 0.9286 0.041 Uiso 1 1 d R
H2B H 0.8500 0.2448 0.9675 0.041 Uiso 1 1 d R
H3B H 0.6557 0.2403 0.9437 0.041 Uiso 1 1 d R
C1 C 0.7487(3) 0.5617(3) 0.88355(11) 0.0283(6) Uani 1 1 d .
C2 C 0.8648(3) 0.4634(3) 0.86479(10) 0.0248(5) Uani 1 1 d .
C3 C 0.9652(4) 0.5431(3) 0.83016(10) 0.0309(6) Uani 1 1 d .
H3 H 1.0502 0.5068 0.8124 0.037 Uiso 1 1 calc R
C4 C 0.9128(3) 0.6856(3) 0.82782(11) 0.0345(7) Uani 1 1 d .
H4 H 0.9575 0.7596 0.8084 0.041 Uiso 1 1 calc R
C5 C 0.7796(3) 0.6967(3) 0.86039(11) 0.0328(7) Uani 1 1 d .
H5 H 0.7222 0.7794 0.8656 0.039 Uiso 1 1 calc R
C6 C 0.9663(4) 0.6585(4) 0.98587(11) 0.0439(8) Uani 1 1 d .
H6 H 0.8858 0.6416 1.0094 0.053 Uiso 1 1 calc R
C7 C 1.0768(4) 0.5586(4) 0.97085(12) 0.0431(8) Uani 1 1 d .
H7 H 1.0826 0.4640 0.9823 0.052 Uiso 1 1 calc R
C8 C 1.1772(3) 0.6265(5) 0.93534(13) 0.0527(9) Uani 1 1 d .
H8 H 1.2622 0.5849 0.9192 0.063 Uiso 1 1 calc R
C9 C 1.1283(5) 0.7673(4) 0.92831(14) 0.0592(10) Uani 1 1 d .
H9 H 1.1747 0.8357 0.9066 0.071 Uiso 1 1 calc R
C10 C 0.9960(4) 0.7881(4) 0.95982(14) 0.0544(10) Uani 1 1 d .
H10 H 0.9393 0.8720 0.9627 0.065 Uiso 1 1 calc R
C11 C 0.6187(3) 0.5302(3) 0.92089(11) 0.0335(6) Uani 1 1 d .
H11A H 0.6547 0.4703 0.9501 0.040 Uiso 1 1 calc R
H11B H 0.5811 0.6190 0.9361 0.040 Uiso 1 1 calc R
C12 C 0.7767(3) 0.2052(3) 0.81331(11) 0.0267(6) Uani 1 1 d .
C13 C 0.7139(3) 0.2925(3) 0.77452(12) 0.0372(7) Uani 1 1 d .
H13 H 0.7180 0.3915 0.7784 0.045 Uiso 1 1 calc R
C14 C 0.6448(4) 0.2330(4) 0.72970(13) 0.0465(8) Uani 1 1 d .
H14 H 0.6053 0.2924 0.7032 0.056 Uiso 1 1 calc R
C15 C 0.6342(3) 0.0864(4) 0.72422(12) 0.0430(8) Uani 1 1 d .
H15 H 0.5855 0.0469 0.6945 0.052 Uiso 1 1 calc R
C16 C 0.6960(3) -0.0005(3) 0.76283(13) 0.0399(8) Uani 1 1 d .
H16 H 0.6897 -0.0994 0.7591 0.048 Uiso 1 1 calc R
C17 C 0.7674(3) 0.0573(3) 0.80716(12) 0.0336(7) Uani 1 1 d .
H17 H 0.8095 -0.0028 0.8330 0.040 Uiso 1 1 calc R
C18 C 1.0655(3) 0.2151(3) 0.86816(11) 0.0272(6) Uani 1 1 d .
C19 C 1.1331(3) 0.1897(3) 0.81857(12) 0.0349(7) Uani 1 1 d .
H19 H 1.0774 0.2056 0.7874 0.042 Uiso 1 1 calc R
C20 C 1.2831(3) 0.1406(4) 0.81506(12) 0.0406(7) Uani 1 1 d .
H20 H 1.3273 0.1235 0.7817 0.049 Uiso 1 1 calc R
C21 C 1.3658(3) 0.1177(3) 0.86138(13) 0.0415(7) Uani 1 1 d .
H21 H 1.4662 0.0851 0.8592 0.050 Uiso 1 1 calc R
C22 C 1.3010(3) 0.1424(3) 0.91092(13) 0.0407(7) Uani 1 1 d .
H22 H 1.3576 0.1264 0.9419 0.049 Uiso 1 1 calc R
C23 C 1.1505(3) 0.1915(3) 0.91455(12) 0.0331(6) Uani 1 1 d .
H23 H 1.1070 0.2085 0.9480 0.040 Uiso 1 1 calc R

loop_
_atom_site_aniso_label
_atom_site_aniso_U_11
_atom_site_aniso_U_22
_atom_site_aniso_U_33
_atom_site_aniso_U_23
_atom_site_aniso_U_13
_atom_site_aniso_U_12
Fe 0.02867(18) 0.02484(19) 0.02714(18) -0.00333(17) -0.00255(17) -0.00007(17)
P 0.0247(3) 0.0246(4) 0.0240(3) 0.0000(3) 0.0010(3) 0.0013(3)
O 0.0311(11) 0.0425(12) 0.0541(13) 0.0073(10) -0.0042(9) -0.0022(8)
B 0.0346(17) 0.0363(19) 0.0317(18) 0.0058(15) 0.0059(15) 0.0025(15)
C1 0.0266(13) 0.0290(15) 0.0291(14) -0.0048(12) -0.0075(11) 0.0034(11)
C2 0.0280(13) 0.0240(13) 0.0225(13) -0.0020(11) 0.0000(11) 0.0000(12)
C3 0.0357(14) 0.0329(15) 0.0242(13) -0.0019(11) 0.0046(13) -0.0009(14)
C4 0.0462(18) 0.0301(16) 0.0271(14) 0.0054(12) -0.0010(12) -0.0053(13)
C5 0.0381(16) 0.0272(15) 0.0331(16) 0.0016(12) -0.0077(13) 0.0049(13)
C6 0.0469(16) 0.059(2) 0.0258(14) -0.0129(14) -0.0059(14) 0.0072(18)
C7 0.049(2) 0.0374(17) 0.0434(18) -0.0011(14) -0.0184(14) 0.0052(15)
C8 0.0279(15) 0.077(3) 0.053(2) -0.022(2) -0.0120(14) 0.0048(18)
C9 0.068(2) 0.055(2) 0.054(2) 0.0007(18) -0.020(2) -0.033(2)
C10 0.075(3) 0.0343(18) 0.054(2) -0.0179(16) -0.0275(19) 0.0088(17)
C11 0.0301(14) 0.0341(15) 0.0363(16) -0.0027(12) 0.0010(12) 0.0036(13)
C12 0.0237(13) 0.0289(16) 0.0276(14) -0.0029(12) 0.0023(11) -0.0031(12)
C13 0.0440(16) 0.0325(16) 0.0350(16) -0.0028(14) -0.0094(14) 0.0030(14)
C14 0.0461(18) 0.055(2) 0.0380(17) -0.0047(16) -0.0130(15) 0.0051(17)
C15 0.0307(15) 0.060(2) 0.0388(17) -0.0205(15) -0.0020(14) -0.0039(15)
C16 0.0356(16) 0.0355(18) 0.0486(19) -0.0167(15) 0.0075(14) -0.0086(13)
C17 0.0344(16) 0.0270(16) 0.0394(17) -0.0011(13) 0.0036(13) -0.0034(13)
C18 0.0250(13) 0.0255(13) 0.0311(14) 0.0014(12) 0.0027(11) -0.0013(11)
C19 0.0329(14) 0.0393(17) 0.0326(15) 0.0003(13) 0.0038(13) -0.0015(14)
C20 0.0353(15) 0.0429(18) 0.0436(17) -0.0020(16) 0.0132(13) -0.0003(15)
C21 0.0258(13) 0.0371(17) 0.062(2) -0.0097(16) -0.0001(14) 0.0016(15)
C22 0.0306(13) 0.0411(17) 0.0503(18) 0.0007(17) -0.0087(14) 0.0062(14)
C23 0.0333(14) 0.0344(15) 0.0317(16) -0.0037(12) -0.0018(13) 0.0021(12)

loop_
_atom_type_symbol
_atom_type_description
_atom_type_scat_dispersion_real
_atom_type_scat_dispersion_imag
_atom_type_scat_source
C C 0.0033 0.0016 'International Tables Vol C Tables 4.2.6.8 and 6.1.1.4'
H H 0.0000 0.0000 'International Tables Vol C Tables 4.2.6.8 and 6.1.1.4'
P P 0.1023 0.0942 'International Tables Vol C Tables 4.2.6.8 and 6.1.1.4'
Fe Fe 0.3463 0.8444 'International Tables Vol C Tables 4.2.6.8 and 6.1.1.4'
O O 0.0106 0.0060 'International Tables Vol C Tables 4.2.6.8 and 6.1.1.4'
B B 0.0013 0.0007 'International Tables Vol C Tables 4.2.6.8 and 6.1.1.4'

loop_
_geom_angle_atom_site_label_1
_geom_angle_atom_site_label_2
_geom_angle_atom_site_label_3
_geom_angle
C9 Fe C3 120.47(14)
C9 Fe C4 105.26(13)
C3 Fe C4 40.54(11)
C9 Fe C2 157.69(14)
C3 Fe C2 41.48(11)
C4 Fe C2 69.20(11)
C9 Fe C8 40.13(16)
C3 Fe C8 108.82(13)
C4 Fe C8 123.53(14)
C2 Fe C8 123.86(14)
C9 Fe C5 121.77(14)
C3 Fe C5 68.65(12)
C4 Fe C5 40.98(12)
C2 Fe C5 69.00(11)
C8 Fe C5 158.98(15)
C9 Fe C10 40.66(15)
C3 Fe C10 154.80(14)
C4 Fe C10 118.85(13)
C2 Fe C10 161.11(14)
C8 Fe C10 67.83(14)
C5 Fe C10 105.10(13)
C9 Fe C1 158.43(14)
C3 Fe C1 69.56(12)
C4 Fe C1 69.10(11)
C2 Fe C1 41.61(11)
C8 Fe C1 159.86(15)
C5 Fe C1 40.58(11)
C10 Fe C1 122.45(13)
C9 Fe C6 67.44(14)
C3 Fe C6 163.76(12)
C4 Fe C6 155.08(12)
C2 Fe C6 126.43(13)
C8 Fe C6 67.16(13)
C5 Fe C6 121.00(13)
C10 Fe C6 40.09(14)
C1 Fe C6 108.45(13)
C9 Fe C7 67.59(14)
C3 Fe C7 126.92(13)
C4 Fe C7 161.42(13)
C2 Fe C7 110.51(12)
C8 Fe C7 40.15(13)
C5 Fe C7 157.44(12)
C10 Fe C7 67.70(13)
C1 Fe C7 123.84(13)
C6 Fe C7 39.92(12)
C2 P C18 107.54(13)
C2 P C12 103.50(13)
C18 P C12 104.16(12)
C2 P B 118.74(14)
C18 P B 110.71(13)
C12 P B 111.02(14)
C11 O H91 103.1
P B H1B 98.2
P B H2B 97.8
H1B B H2B 117.3
P B H3B 110.7
H1B B H3B 122.8
H2B B H3B 106.6
C5 C1 C2 107.4(2)
C5 C1 C11 125.0(2)
C2 C1 C11 127.5(2)
C5 C1 Fe 69.62(16)
C2 C1 Fe 69.01(15)
C11 C1 Fe 126.38(19)
C3 C2 C1 107.1(2)
C3 C2 P 125.5(2)
C1 C2 P 126.8(2)
C3 C2 Fe 69.15(15)
C1 C2 Fe 69.38(15)
P C2 Fe 133.64(15)
C4 C3 C2 108.4(3)
C4 C3 Fe 69.82(16)
C2 C3 Fe 69.37(14)
C4 C3 H3 125.8
C2 C3 H3 125.8
Fe C3 H3 126.6
C3 C4 C5 108.1(3)
C3 C4 Fe 69.63(16)
C5 C4 Fe 69.63(15)
C3 C4 H4 125.9
C5 C4 H4 125.9
Fe C4 H4 126.4
C1 C5 C4 108.9(2)
C1 C5 Fe 69.80(16)
C4 C5 Fe 69.39(16)
C1 C5 H5 125.5
C4 C5 H5 125.5
Fe C5 H5 126.9
C7 C6 C10 109.0(3)
C7 C6 Fe 70.16(17)
C10 C6 Fe 69.84(17)
C7 C6 H6 125.5
C10 C6 H6 125.5
Fe C6 H6 126.1
C6 C7 C8 107.5(3)
C6 C7 Fe 69.92(17)
C8 C7 Fe 69.56(17)
C6 C7 H7 126.2
C8 C7 H7 126.2
Fe C7 H7 125.9
C9 C8 C7 108.3(3)
C9 C8 Fe 69.68(19)
C7 C8 Fe 70.29(17)
C9 C8 H8 125.8
C7 C8 H8 125.8
Fe C8 H8 125.8
C8 C9 C10 108.1(3)
C8 C9 Fe 70.19(18)
C10 C9 Fe 70.05(19)
C8 C9 H9 125.9
C10 C9 H9 125.9
Fe C9 H9 125.4
C6 C10 C9 107.0(3)
C6 C10 Fe 70.07(17)
C9 C10 Fe 69.29(18)
C6 C10 H10 126.5
C9 C10 H10 126.5
Fe C10 H10 125.7
O C11 C1 111.0(2)
O C11 H11A 109.4
C1 C11 H11A 109.4
O C11 H11B 109.4
C1 C11 H11B 109.4
H11A C11 H11B 108.0
C13 C12 C17 119.1(3)
C13 C12 P 123.3(2)
C17 C12 P 117.6(2)
C12 C13 C14 120.1(3)
C12 C13 H13 119.9
C14 C13 H13 119.9
C15 C14 C13 120.4(3)
C15 C14 H14 119.8
C13 C14 H14 119.8
C16 C15 C14 119.5(3)
C16 C15 H15 120.3
C14 C15 H15 120.3
C15 C16 C17 120.7(3)
C15 C16 H16 119.7
C17 C16 H16 119.7
C16 C17 C12 120.2(3)
C16 C17 H17 119.9
C12 C17 H17 119.9
C19 C18 C23 119.0(2)
C19 C18 P 121.8(2)
C23 C18 P 119.3(2)
C18 C19 C20 120.8(3)
C18 C19 H19 119.6
C20 C19 H19 119.6
C21 C20 C19 119.5(3)
C21 C20 H20 120.3
C19 C20 H20 120.3
C22 C21 C20 120.6(3)
C22 C21 H21 119.7
C20 C21 H21 119.7
C21 C22 C23 120.0(3)
C21 C22 H22 120.0
C23 C22 H22 120.0
C18 C23 C22 120.1(3)
C18 C23 H23 120.0
C22 C23 H23 120.0

loop_
_geom_bond_atom_site_label_1
_geom_bond_atom_site_label_2
_geom_bond_distance
Fe C9 2.027(3)
Fe C3 2.030(3)
Fe C4 2.032(3)
Fe C2 2.033(3)
Fe C8 2.034(3)
Fe C5 2.036(3)
Fe C10 2.037(3)
Fe C1 2.038(3)
Fe C6 2.040(3)
Fe C7 2.043(3)
P C2 1.788(3)
P C18 1.817(3)
P C12 1.825(3)
P B 1.930(3)
O C11 1.437(3)
O H91 0.9388
B H1B 1.0874
B H2B 1.1098
B H3B 1.1342
C1 C5 1.413(4)
C1 C2 1.446(4)
C1 C11 1.498(4)
C2 C3 1.439(4)
C3 C4 1.408(4)
C3 H3 0.9300
C4 C5 1.424(4)
C4 H4 0.9300
C5 H5 0.9300
C6 C7 1.394(4)
C6 C10 1.398(5)
C6 H6 0.9300
C7 C8 1.399(5)
C7 H7 0.9300
C8 C9 1.393(5)
C8 H8 0.9300
C9 C10 1.412(5)
C9 H9 0.9300
C10 H10 0.9300
C11 H11A 0.9700
C11 H11B 0.9700
C12 C13 1.379(4)
C12 C17 1.392(4)
C13 C14 1.387(4)
C13 H13 0.9300
C14 C15 1.378(5)
C14 H14 0.9300
C15 C16 1.370(5)
C15 H15 0.9300
C16 C17 1.379(4)
C16 H16 0.9300
C17 H17 0.9300
C18 C19 1.391(4)
C18 C23 1.393(4)
C19 C20 1.392(4)
C19 H19 0.9300
C20 C21 1.379(4)
C20 H20 0.9300
C21 C22 1.378(4)
C21 H21 0.9300
C22 C23 1.396(4)
C22 H22 0.9300
C23 H23 0.9300
